data_7233491
loop_
_publ_author_name
'Tomoyuki Kakinuma'
'Hirotaka Kojima'
'Minoru Ashizawa'
'Hidetoshi Matsumoto'
'Takehiko Mori'

_publ_section_title
;
 Correlation of mobility and molecular packing in organic transistors
 based on cycloalkyl naphthalene diimides
;
_journal_name_full 'Journal of Materials Chemistry C'
_journal_page_first 5395
_journal_page_last 5401
_journal_paper_doi 10.1039/C3TC30920G
_journal_volume 1
_journal_year 2013
_chemical_formula_moiety 'C22 H18 N2 O4'
_chemical_formula_sum 'C22 H18 N2 O4'
_chemical_formula_weight 374.40
_space_group_IT_number 15
_space_group_name_Hall '-C 2yc'
_space_group_name_H-M_alt 'C 1 2/c 1'
_symmetry_cell_setting monoclinic
_symmetry_Int_Tables_number 15
_symmetry_space_group_name_Hall '-C 2yc'
_symmetry_space_group_name_H-M 'C 1 2/c 1'
_atom_sites_solution_hydrogens geom
_atom_sites_solution_primary direct
_atom_sites_solution_secondary difmap
_cell_angle_alpha 90.0000
_cell_angle_beta 97.93(5)
_cell_angle_gamma 90.0000
_cell_formula_units_Z 8
_cell_length_a 27.567(8)
_cell_length_b 9.156(3)
_cell_length_c 13.752(14)
_cell_measurement_reflns_used 25
_cell_measurement_temperature 298
_cell_measurement_theta_max 17.45
_cell_measurement_theta_min 15.44
_cell_volume 3438(4)
_computing_cell_refinement WinAFC
_computing_data_collection WinAFC
_computing_data_reduction WinAFC
_computing_molecular_graphics 'CrystalStructure 4.0'
_computing_publication_material 'CrystalStructure 4.0 (Rigaku, 2010)'
_computing_structure_refinement 'SHELXL97 (Sheldrick, 2008)'
_computing_structure_solution 'Il Milione (Burla, et al., 2007)'
_diffrn_ambient_temperature 298
_diffrn_measured_fraction_theta_full 0.998
_diffrn_measured_fraction_theta_max 0.998
_diffrn_measurement_device_type 'Rigaku AFC7R'
_diffrn_measurement_method \w
_diffrn_radiation_type 'Mo K\a'
_diffrn_radiation_wavelength 0.71069
_diffrn_reflns_av_R_equivalents 0.0364
_diffrn_reflns_limit_h_max 38
_diffrn_reflns_limit_h_min -38
_diffrn_reflns_limit_k_max 12
_diffrn_reflns_limit_k_min 0
_diffrn_reflns_limit_l_max 10
_diffrn_reflns_limit_l_min -19
_diffrn_reflns_number 5843
_diffrn_reflns_theta_full 30.04
_diffrn_reflns_theta_max 30.03
_diffrn_standards_decay_% -0.187
_diffrn_standards_interval_count 150
_diffrn_standards_number 3
_exptl_absorpt_coefficient_mu 0.101
_exptl_absorpt_correction_type none
_exptl_crystal_colour colorless
_exptl_crystal_density_diffrn 1.447
_exptl_crystal_density_method 'not measured'
_exptl_crystal_description prismatic
_exptl_crystal_F_000 1568.00
_exptl_crystal_size_max 0.200
_exptl_crystal_size_mid 0.200
_exptl_crystal_size_min 0.200
_refine_diff_density_max 0.240
_refine_diff_density_min -0.380
_refine_ls_extinction_method none
_refine_ls_goodness_of_fit_ref 1.027
_refine_ls_hydrogen_treatment constr
_refine_ls_number_parameters 253
_refine_ls_number_reflns 5022
_refine_ls_number_restraints 0
_refine_ls_R_factor_gt 0.0509
_refine_ls_shift/su_max 0.000
_refine_ls_structure_factor_coef Fsqd
_refine_ls_weighting_details 'w = 1/[\s^2^(Fo^2^)+(0.0914P)^2^+0.4792P] where P=(Fo^2^+2Fc^2^)/3'
_refine_ls_weighting_scheme calc
_refine_ls_wR_factor_ref 0.1603
_reflns_number_gt 3320
_reflns_number_total 5022
_reflns_threshold_expression F^2^>2.0\s(F^2^)
_cod_data_source_file 1000001.cif
_cod_data_source_block PCOD1000001
_cod_database_code 7233491

loop_
_symmetry_equiv_pos_site_id
_symmetry_equiv_pos_as_xyz
1 +X,+Y,+Z
2 -X,+Y,1/2-Z
3 -X,-Y,-Z
4 +X,-Y,1/2+Z
5 1/2+X,1/2+Y,+Z
6 1/2-X,1/2+Y,1/2-Z
7 1/2-X,1/2-Y,-Z
8 1/2+X,1/2-Y,1/2+Z

loop_
_atom_site_label
_atom_site_type_symbol
_atom_site_fract_x
_atom_site_fract_y
_atom_site_fract_z
_atom_site_U_iso_or_equiv
_atom_site_adp_type
_atom_site_occupancy
_atom_site_symmetry_multiplicity
_atom_site_calc_flag
_atom_site_refinement_flags
_atom_site_disorder_assembly
_atom_site_disorder_group
O9 O 0.15825(4) 0.20757(11) 0.16696(10) 0.0612(4) Uani 1.0 8 d . . .
O10 O -0.06486(4) 0.59495(11) 0.10429(10) 0.0606(4) Uani 1.0 8 d . . .
O18 O 0.07543(4) -0.21845(10) 0.13852(9) 0.0516(3) Uani 1.0 8 d . . .
O28 O -0.14643(3) 0.16459(11) 0.04549(8) 0.0484(3) Uani 1.0 8 d . . .
N2 N 0.11646(4) -0.00535(11) 0.17529(8) 0.0381(3) Uani 1.0 8 d . . .
N16 N -0.10700(4) 0.38128(11) 0.07968(8) 0.0394(3) Uani 1.0 8 d . . .
C1 C -0.01713(4) 0.22710(13) 0.11469(8) 0.0320(3) Uani 1.0 8 d . . .
C2 C 0.02754(4) 0.14932(12) 0.13300(8) 0.0323(3) Uani 1.0 8 d . . .
C3 C 0.02695(4) -0.00478(13) 0.13256(9) 0.0346(3) Uani 1.0 8 d . . .
C4 C 0.07207(4) 0.22767(13) 0.14877(9) 0.0353(3) Uani 1.0 8 d . . .
C5 C -0.01674(4) 0.38091(13) 0.11579(9) 0.0354(3) Uani 1.0 8 d . . .
C6 C -0.06147(4) 0.14874(13) 0.09492(9) 0.0339(3) Uani 1.0 8 d . . .
C7 C -0.10824(4) 0.22905(13) 0.07090(9) 0.0365(3) Uani 1.0 8 d . . .
C8 C 0.11909(5) 0.14640(14) 0.16415(10) 0.0401(3) Uani 1.0 8 d . . .
C11 C -0.01689(5) -0.07897(13) 0.11480(10) 0.0388(3) Uani 1.0 8 d . . .
C12 C 0.07153(5) 0.37793(13) 0.14875(11) 0.0422(3) Uani 1.0 8 d . . .
C13 C -0.06366(5) 0.46271(13) 0.09994(10) 0.0399(3) Uani 1.0 8 d . . .
C14 C -0.06117(5) -0.00153(13) 0.09568(10) 0.0383(3) Uani 1.0 8 d . . .
C15 C 0.07390(5) -0.08665(13) 0.14874(9) 0.0376(3) Uani 1.0 8 d . . .
C17 C 0.02714(5) 0.45522(13) 0.13311(11) 0.0422(3) Uani 1.0 8 d . . .
C19 C -0.15389(5) 0.46307(14) 0.06592(11) 0.0455(4) Uani 1.0 8 d . . .
C20 C 0.16316(5) -0.08529(14) 0.20015(11) 0.0411(3) Uani 1.0 8 d . . .
C21 C 0.16262(6) -0.22447(16) 0.26200(13) 0.0524(4) Uani 1.0 8 d . . .
C22 C 0.20130(5) -0.02200(16) 0.28127(13) 0.0543(4) Uani 1.0 8 d . . .
C23 C -0.23134(6) 0.4622(2) 0.03120(14) 0.0637(5) Uani 1.0 8 d . . .
C24 C -0.19584(5) 0.41835(18) 0.12237(12) 0.0543(4) Uani 1.0 8 d . . .
C25 C -0.18895(6) 0.45452(19) -0.03064(13) 0.0563(4) Uani 1.0 8 d . . .
C26 C 0.21313(7) -0.17931(18) 0.31560(16) 0.0685(5) Uani 1.0 8 d . . .
H11 H -0.0171 -0.1805 0.1155 0.0466 Uiso 1.0 8 calc R . .
H12 H 0.1010 0.4290 0.1592 0.0506 Uiso 1.0 8 calc R . .
H14 H -0.0906 -0.0524 0.0834 0.0460 Uiso 1.0 8 calc R . .
H17 H 0.0273 0.5568 0.1344 0.0506 Uiso 1.0 8 calc R . .
H19 H -0.1465 0.5663 0.0799 0.0546 Uiso 1.0 8 calc R . .
H20 H 0.1781 -0.1047 0.1408 0.0494 Uiso 1.0 8 calc R . .
H21A H 0.1630 -0.3141 0.2245 0.0628 Uiso 1.0 8 calc R . .
H21B H 0.1370 -0.2264 0.3037 0.0628 Uiso 1.0 8 calc R . .
H22A H 0.2283 0.0278 0.2569 0.0651 Uiso 1.0 8 calc R . .
H22B H 0.1874 0.0375 0.3288 0.0651 Uiso 1.0 8 calc R . .
H23A H -0.2449 0.5594 0.0352 0.0765 Uiso 1.0 8 calc R . .
H23B H -0.2570 0.3911 0.0123 0.0765 Uiso 1.0 8 calc R . .
H24A H -0.1964 0.3151 0.1379 0.0652 Uiso 1.0 8 calc R . .
H24B H -0.1984 0.4778 0.1798 0.0652 Uiso 1.0 8 calc R . .
H25A H -0.1873 0.3633 -0.0658 0.0675 Uiso 1.0 8 calc R . .
H25B H -0.1871 0.5377 -0.0736 0.0675 Uiso 1.0 8 calc R . .
H26A H 0.2167 -0.1919 0.3863 0.0822 Uiso 1.0 8 calc R . .
H26B H 0.2405 -0.2224 0.2885 0.0822 Uiso 1.0 8 calc R . .

loop_
_atom_site_aniso_label
_atom_site_aniso_U_11
_atom_site_aniso_U_22
_atom_site_aniso_U_33
_atom_site_aniso_U_12
_atom_site_aniso_U_13
_atom_site_aniso_U_23
O9 0.0339(5) 0.0406(6) 0.1075(10) -0.0074(4) 0.0045(6) 0.0124(6)
O10 0.0435(6) 0.0288(5) 0.1082(10) -0.0021(4) 0.0059(6) -0.0052(5)
O18 0.0500(6) 0.0279(5) 0.0743(7) -0.0025(4) -0.0005(5) -0.0020(5)
O28 0.0331(5) 0.0412(5) 0.0696(7) -0.0090(4) 0.0021(5) -0.0063(5)
N2 0.0347(5) 0.0292(5) 0.0499(6) -0.0021(4) 0.0043(5) 0.0013(5)
N16 0.0328(5) 0.0317(5) 0.0531(7) -0.0032(4) 0.0042(5) -0.0047(5)
C1 0.0326(6) 0.0275(5) 0.0357(6) -0.0065(4) 0.0040(5) -0.0010(5)
C2 0.0342(6) 0.0266(5) 0.0358(6) -0.0062(4) 0.0040(5) -0.0003(5)
C3 0.0375(6) 0.0268(5) 0.0392(6) -0.0058(5) 0.0046(5) 0.0009(5)
C4 0.0327(6) 0.0293(6) 0.0437(7) -0.0064(5) 0.0040(5) 0.0022(5)
C5 0.0355(6) 0.0272(6) 0.0433(7) -0.0045(5) 0.0044(5) -0.0012(5)
C6 0.0337(6) 0.0301(6) 0.0378(6) -0.0073(5) 0.0050(5) -0.0020(5)
C7 0.0335(6) 0.0333(6) 0.0428(7) -0.0061(5) 0.0057(5) -0.0031(5)
C8 0.0358(6) 0.0311(6) 0.0529(8) -0.0044(5) 0.0043(6) 0.0025(6)
C11 0.0417(7) 0.0258(6) 0.0483(7) -0.0092(5) 0.0044(6) 0.0006(5)
C12 0.0346(6) 0.0286(6) 0.0625(9) -0.0089(5) 0.0038(6) 0.0008(6)
C13 0.0369(6) 0.0303(6) 0.0523(8) -0.0047(5) 0.0055(6) -0.0032(5)
C14 0.0365(6) 0.0306(6) 0.0478(7) -0.0108(5) 0.0054(5) -0.0012(5)
C15 0.0407(7) 0.0294(6) 0.0423(7) -0.0055(5) 0.0040(5) 0.0012(5)
C17 0.0382(7) 0.0261(6) 0.0615(9) -0.0071(5) 0.0040(6) -0.0005(5)
C19 0.0343(6) 0.0353(7) 0.0662(9) 0.0007(5) 0.0040(6) -0.0048(6)
C20 0.0369(6) 0.0341(6) 0.0530(8) 0.0035(5) 0.0083(6) -0.0021(6)
C21 0.0533(8) 0.0375(7) 0.0649(10) 0.0057(6) 0.0030(7) 0.0040(7)
C22 0.0419(8) 0.0410(7) 0.0765(11) 0.0050(6) -0.0037(7) -0.0065(7)
C23 0.0372(8) 0.0663(11) 0.0859(13) 0.0016(7) 0.0019(8) -0.0043(9)
C24 0.0449(8) 0.0546(9) 0.0653(10) 0.0040(7) 0.0139(7) -0.0073(8)
C25 0.0474(8) 0.0546(9) 0.0652(10) 0.0035(7) 0.0019(7) 0.0068(8)
C26 0.0595(10) 0.0479(9) 0.0910(14) 0.0124(7) -0.0146(9) 0.0004(9)

loop_
_atom_type_symbol
_atom_type_description
_atom_type_scat_dispersion_real
_atom_type_scat_dispersion_imag
_atom_type_scat_source
C C 0.0033 0.0016
;
International Tables for Crystallography
(1992, Vol. C, Tables 4.2.6.8 and 6.1.1.4)
;
H H 0.0000 0.0000
;
International Tables for Crystallography
(1992, Vol. C, Table 6.1.1.4)
;
N N 0.0061 0.0033
;
International Tables for Crystallography
(1992, Vol. C, Tables 4.2.6.8 and 6.1.1.4)
;
O O 0.0106 0.0060
;
International Tables for Crystallography
(1992, Vol. C, Tables 4.2.6.8 and 6.1.1.4)
;

loop_
_geom_angle_atom_site_label_1
_geom_angle_atom_site_label_2
_geom_angle_atom_site_label_3
_geom_angle
_geom_angle_publ_flag
_geom_angle_site_symmetry_1
_geom_angle_site_symmetry_2
_geom_angle_site_symmetry_3
C8 N2 C15 123.71(11) yes . . .
C8 N2 C20 117.35(11) yes . . .
C15 N2 C20 118.05(11) yes . . .
C7 N16 C13 123.81(11) yes . . .
C7 N16 C19 118.78(10) yes . . .
C13 N16 C19 117.40(11) yes . . .
C2 C1 C5 119.75(10) yes . . .
C2 C1 C6 119.21(11) yes . . .
C5 C1 C6 121.04(11) yes . . .
C1 C2 C3 119.56(10) yes . . .
C1 C2 C4 119.23(11) yes . . .
C3 C2 C4 121.18(11) yes . . .
C2 C3 C11 120.19(11) yes . . .
C2 C3 C15 119.64(10) yes . . .
C11 C3 C15 120.15(11) yes . . .
C2 C4 C8 119.38(11) yes . . .
C2 C4 C12 119.91(11) yes . . .
C8 C4 C12 120.70(11) yes . . .
C1 C5 C13 119.85(10) yes . . .
C1 C5 C17 120.01(11) yes . . .
C13 C5 C17 120.13(11) yes . . .
C1 C6 C7 119.65(11) yes . . .
C1 C6 C14 120.19(11) yes . . .
C7 C6 C14 120.14(11) yes . . .
O28 C7 N16 121.23(11) yes . . .
O28 C7 C6 121.05(12) yes . . .
N16 C7 C6 117.72(10) yes . . .
O9 C8 N2 120.94(13) yes . . .
O9 C8 C4 121.96(12) yes . . .
N2 C8 C4 117.10(12) yes . . .
C3 C11 C14 120.16(12) yes . . .
C4 C12 C17 120.87(12) yes . . .
O10 C13 N16 120.79(13) yes . . .
O10 C13 C5 121.70(12) yes . . .
N16 C13 C5 117.51(11) yes . . .
C6 C14 C11 120.68(12) yes . . .
O18 C15 N2 121.22(13) yes . . .
O18 C15 C3 121.78(12) yes . . .
N2 C15 C3 116.99(11) yes . . .
C5 C17 C12 120.18(12) yes . . .
N16 C19 C24 120.33(12) yes . . .
N16 C19 C25 121.27(13) yes . . .
C24 C19 C25 89.74(13) yes . . .
N2 C20 C21 117.69(13) yes . . .
N2 C20 C22 117.88(12) yes . . .
C21 C20 C22 88.21(12) yes . . .
C20 C21 C26 88.00(13) yes . . .
C20 C22 C26 87.97(12) yes . . .
C24 C23 C25 89.55(14) yes . . .
C19 C24 C23 87.53(14) yes . . .
C19 C25 C23 87.42(14) yes . . .
C21 C26 C22 88.00(13) yes . . .
C3 C11 H11 119.915 no . . .
C14 C11 H11 119.926 no . . .
C4 C12 H12 119.569 no . . .
C17 C12 H12 119.560 no . . .
C6 C14 H14 119.664 no . . .
C11 C14 H14 119.652 no . . .
C5 C17 H17 119.925 no . . .
C12 C17 H17 119.895 no . . .
N16 C19 H19 107.944 no . . .
C24 C19 H19 107.965 no . . .
C25 C19 H19 107.958 no . . .
N2 C20 H20 110.444 no . . .
C21 C20 H20 110.434 no . . .
C22 C20 H20 110.422 no . . .
C20 C21 H21A 113.990 no . . .
C20 C21 H21B 113.977 no . . .
C26 C21 H21A 113.992 no . . .
C26 C21 H21B 113.988 no . . .
H21A C21 H21B 111.179 no . . .
C20 C22 H22A 113.999 no . . .
C20 C22 H22B 113.980 no . . .
C26 C22 H22A 113.995 no . . .
C26 C22 H22B 113.987 no . . .
H22A C22 H22B 111.187 no . . .
C24 C23 H23A 113.718 no . . .
C24 C23 H23B 113.715 no . . .
C25 C23 H23A 113.720 no . . .
C25 C23 H23B 113.723 no . . .
H23A C23 H23B 110.966 no . . .
C19 C24 H24A 114.068 no . . .
C19 C24 H24B 114.067 no . . .
C23 C24 H24A 114.062 no . . .
C23 C24 H24B 114.067 no . . .
H24A C24 H24B 111.241 no . . .
C19 C25 H25A 114.085 no . . .
C19 C25 H25B 114.081 no . . .
C23 C25 H25A 114.077 no . . .
C23 C25 H25B 114.089 no . . .
H25A C25 H25B 111.261 no . . .
C21 C26 H26A 113.997 no . . .
C21 C26 H26B 113.991 no . . .
C22 C26 H26A 113.989 no . . .
C22 C26 H26B 113.980 no . . .
H26A C26 H26B 111.171 no . . .

loop_
_geom_bond_atom_site_label_1
_geom_bond_atom_site_label_2
_geom_bond_distance
_geom_bond_publ_flag
_geom_bond_site_symmetry_1
_geom_bond_site_symmetry_2
O9 C8 1.2120(18) yes . .
O10 C13 1.2129(17) yes . .
O18 C15 1.2163(16) yes . .
O28 C7 1.2154(15) yes . .
N2 C8 1.4008(17) yes . .
N2 C15 1.3949(18) yes . .
N2 C20 1.4794(18) yes . .
N16 C7 1.3990(17) yes . .
N16 C13 1.4032(18) yes . .
N16 C19 1.4832(18) yes . .
C1 C2 1.4147(16) yes . .
C1 C5 1.4084(18) yes . .
C1 C6 1.4110(17) yes . .
C2 C3 1.4110(17) yes . .
C2 C4 1.4125(16) yes . .
C3 C11 1.3785(18) yes . .
C3 C15 1.4856(18) yes . .
C4 C8 1.4842(18) yes . .
C4 C12 1.3758(18) yes . .
C5 C13 1.4845(18) yes . .
C5 C17 1.3796(18) yes . .
C6 C7 1.4814(17) yes . .
C6 C14 1.3759(18) yes . .
C11 C14 1.4048(19) yes . .
C12 C17 1.4042(19) yes . .
C19 C24 1.535(3) yes . .
C19 C25 1.533(3) yes . .
C20 C21 1.533(3) yes . .
C20 C22 1.537(3) yes . .
C21 C26 1.539(3) yes . .
C22 C26 1.537(3) yes . .
C23 C24 1.534(3) yes . .
C23 C25 1.539(3) yes . .
C11 H11 0.930 no . .
C12 H12 0.930 no . .
C14 H14 0.930 no . .
C17 H17 0.930 no . .
C19 H19 0.980 no . .
C20 H20 0.980 no . .
C21 H21A 0.970 no . .
C21 H21B 0.970 no . .
C22 H22A 0.970 no . .
C22 H22B 0.970 no . .
C23 H23A 0.970 no . .
C23 H23B 0.970 no . .
C24 H24A 0.970 no . .
C24 H24B 0.970 no . .
C25 H25A 0.970 no . .
C25 H25B 0.970 no . .
C26 H26A 0.970 no . .
C26 H26B 0.970 no . .

loop_
_geom_contact_atom_site_label_1
_geom_contact_atom_site_label_2
_geom_contact_distance
_geom_contact_publ_flag
_geom_contact_site_symmetry_1
_geom_contact_site_symmetry_2
O9 C12 2.8365(19) no . .
O9 C15 3.5448(19) no . .
O9 C20 2.7202(19) no . .
O9 C22 2.790(3) no . .
O10 C7 3.5655(19) no . .
O10 C17 2.8193(19) no . .
O10 C19 2.7208(19) no . .
O18 C8 3.552(2) no . .
O18 C11 2.8258(19) no . .
O18 C20 2.7364(19) no . .
O18 C21 2.745(3) no . .
O28 C13 3.5701(18) no . .
O28 C14 2.8047(18) no . .
O28 C19 2.7578(19) no . .
O28 C23 3.580(3) no . .
O28 C24 2.961(2) no . .
O28 C25 3.030(3) no . .
N2 C2 2.8212(17) no . .
N2 C26 3.456(3) no . .
N16 C1 2.8343(17) no . .
N16 C23 3.480(3) no . .
C1 C11 2.802(2) no . .
C1 C12 2.7900(19) no . .
C2 C14 2.7937(19) no . .
C2 C17 2.8008(19) no . .
C3 C6 2.7994(18) no . .
C3 C8 2.8726(19) no . .
C4 C5 2.8039(18) no . .
C4 C15 2.878(2) no . .
C5 C7 2.8718(18) no . .
C6 C13 2.876(2) no . .
C7 C24 3.132(2) no . .
C7 C25 3.210(3) no . .
C8 C22 3.017(3) no . .
C15 C21 2.991(3) no . .
O9 C24 3.516(3) no . 2_555
O10 C11 3.2604(19) no . 1_565
O10 C12 3.468(4) no . 3_565
O10 C17 3.590(4) no . 3_565
O18 O28 3.442(3) no . 3_555
O18 N16 3.564(3) no . 3_555
O18 C6 3.243(4) no . 3_555
O18 C7 3.137(4) no . 3_555
O18 C17 3.2676(18) no . 1_545
O28 O18 3.442(3) no . 3_555
O28 N2 3.566(3) no . 3_555
O28 C20 3.424(4) no . 3_555
O28 C22 3.446(3) no . 2_555
O28 C23 3.582(3) no . 7_455
N2 O28 3.566(3) no . 3_555
N16 O18 3.564(3) no . 3_555
C1 C2 3.592(4) no . 2_555
C2 C1 3.592(4) no . 2_555
C2 C11 3.441(4) no . 3_555
C3 C11 3.588(4) no . 2_555
C3 C11 3.461(4) no . 3_555
C3 C14 3.400(4) no . 3_555
C5 C17 3.570(4) no . 2_555
C6 O18 3.243(4) no . 3_555
C6 C15 3.369(4) no . 3_555
C7 O18 3.137(4) no . 3_555
C7 C15 3.537(4) no . 3_555
C11 O10 3.2604(19) no . 1_545
C11 C2 3.441(4) no . 3_555
C11 C3 3.588(4) no . 2_555
C11 C3 3.461(4) no . 3_555
C12 O10 3.468(4) no . 3_565
C12 C13 3.578(4) no . 2_555
C13 C12 3.578(4) no . 2_555
C13 C17 3.569(4) no . 3_565
C14 C3 3.400(4) no . 3_555
C14 C15 3.427(4) no . 3_555
C15 C6 3.369(4) no . 3_555
C15 C7 3.537(4) no . 3_555
C15 C14 3.427(4) no . 3_555
C17 O10 3.590(4) no . 3_565
C17 O18 3.2676(18) no . 1_565
C17 C5 3.570(4) no . 2_555
C17 C13 3.569(4) no . 3_565
C20 O28 3.424(4) no . 3_555
C22 O28 3.446(3) no . 2_555
C23 O28 3.582(3) no . 7_455
C24 O9 3.516(3) no . 2_555
O9 H12 2.5632 no . .
O9 H20 2.9421 no . .
O9 H22A 2.7026 no . .
O9 H22B 2.7440 no . .
O10 H17 2.5421 no . .
O10 H19 2.2449 no . .
O18 H11 2.5517 no . .
O18 H20 3.0121 no . .
O18 H21A 2.6840 no . .
O18 H21B 2.6420 no . .
O28 H14 2.5232 no . .
O28 H24A 2.4281 no . .
O28 H25A 2.5383 no . .
N2 H21A 3.1392 no . .
N2 H21B 2.6939 no . .
N2 H22A 3.1456 no . .
N2 H22B 2.7008 no . .
N16 H24A 2.7620 no . .
N16 H24B 3.1607 no . .
N16 H25A 2.7756 no . .
N16 H25B 3.1763 no . .
C1 H14 3.2544 no . .
C1 H17 3.2550 no . .
C2 H11 3.2581 no . .
C2 H12 3.2528 no . .
C3 H14 3.2465 no . .
C4 H17 3.2515 no . .
C5 H12 3.2468 no . .
C6 H11 3.2506 no . .
C7 H14 2.6234 no . .
C7 H19 3.2707 no . .
C7 H24A 2.8277 no . .
C7 H25A 2.9426 no . .
C8 H12 2.6343 no . .
C8 H20 2.8597 no . .
C8 H22A 3.2867 no . .
C8 H22B 2.9135 no . .
C13 H17 2.6325 no . .
C13 H19 2.4531 no . .
C15 H11 2.6328 no . .
C15 H20 2.8944 no . .
C15 H21A 3.2784 no . .
C15 H21B 2.8598 no . .
C19 H23A 2.6390 no . .
C19 H23B 2.9116 no . .
C20 H26A 2.9386 no . .
C20 H26B 2.6233 no . .
C21 H22A 2.9409 no . .
C21 H22B 2.6251 no . .
C22 H21A 2.9411 no . .
C22 H21B 2.6252 no . .
C23 H19 2.5283 no . .
C24 H25A 2.6792 no . .
C24 H25B 2.9489 no . .
C25 H24A 2.6790 no . .
C25 H24B 2.9492 no . .
C26 H20 2.5572 no . .
H11 H14 2.3288 no . .
H12 H17 2.3266 no . .
H19 H23A 2.6990 no . .
H19 H23B 3.4540 no . .
H19 H24A 2.8497 no . .
H19 H24B 2.2662 no . .
H19 H25A 2.8482 no . .
H19 H25B 2.2642 no . .
H20 H21A 2.3041 no . .
H20 H21B 2.8721 no . .
H20 H22A 2.3076 no . .
H20 H22B 2.8748 no . .
H20 H26A 3.4891 no . .
H20 H26B 2.6987 no . .
H21A H22B 3.5508 no . .
H21A H26A 2.7351 no . .
H21A H26B 2.3505 no . .
H21B H22A 3.5508 no . .
H21B H22B 2.7848 no . .
H21B H26A 2.3506 no . .
H21B H26B 2.8903 no . .
H22A H26A 2.7328 no . .
H22A H26B 2.3474 no . .
H22B H26A 2.3475 no . .
H22B H26B 2.8877 no . .
H23A H24A 2.8757 no . .
H23A H24B 2.3351 no . .
H23A H25A 2.8800 no . .
H23A H25B 2.3404 no . .
H23B H24A 2.3369 no . .
H23B H24B 2.7410 no . .
H23B H25A 2.3423 no . .
H23B H25B 2.7456 no . .
H24A H25A 2.8817 no . .
H24A H25B 3.5903 no . .
H24B H25A 3.5907 no . .
H24B H25B 3.5839 no . .
O9 H24A 2.9149 no . 2_555
O9 H24B 3.3386 no . 2_555
O9 H25B 2.8284 no . 3_565
O9 H26B 2.8472 no . 6_555
O10 H11 2.4337 no . 1_565
O10 H14 3.3101 no . 1_565
O10 H21B 2.9872 no . 2_565
O18 H12 3.3076 no . 1_545
O18 H17 2.4447 no . 1_545
O28 H20 2.6471 no . 3_555
O28 H22B 2.4808 no . 2_555
O28 H23B 2.7197 no . 7_455
N2 H14 3.5156 no . 2_555
N2 H14 3.5698 no . 3_555
N16 H12 3.5980 no . 2_555
C1 H11 3.4525 no . 3_555
C2 H11 3.4016 no . 3_555
C5 H17 3.4603 no . 3_565
C7 H20 3.4543 no . 3_555
C7 H22B 3.2507 no . 2_555
C8 H14 3.4942 no . 3_555
C8 H24A 3.5688 no . 2_555
C11 H17 3.5484 no . 1_545
C12 H25B 3.5670 no . 3_565
C13 H11 3.5047 no . 1_565
C13 H17 3.5090 no . 3_565
C14 H21B 3.3638 no . 2_555
C15 H14 3.5253 no . 3_555
C15 H17 3.5037 no . 1_545
C17 H11 3.5482 no . 1_565
C19 H21A 3.5681 no . 2_565
C19 H21B 3.3596 no . 2_565
C20 H25A 3.2662 no . 3_555
C21 H14 3.4802 no . 2_555
C21 H19 2.9767 no . 2_545
C21 H24B 2.9713 no . 2_545
C21 H25A 3.1398 no . 3_555
C22 H23B 3.4417 no . 8_555
C22 H24A 3.2893 no . 2_555
C22 H24B 3.2632 no . 5_545
C22 H25B 3.4311 no . 8_555
C22 H26B 3.3830 no . 6_555
C23 H20 3.1490 no . 5_455
C23 H22A 3.4916 no . 5_455
C23 H22B 3.3236 no . 8_454
C23 H23B 3.2979 no . 7_455
C23 H26A 3.3696 no . 2_565
C23 H26A 3.1080 no . 8_454
C24 H20 3.5253 no . 5_455
C24 H21A 3.2755 no . 2_565
C24 H22A 3.1426 no . 5_455
C24 H22B 3.5523 no . 2_555
C24 H23B 3.5335 no . 7_455
C24 H26B 3.3266 no . 5_455
C25 H12 3.3664 no . 3_565
C25 H20 3.5734 no . 3_555
C25 H21A 3.1303 no . 3_555
C25 H22A 3.4540 no . 8_454
C25 H23B 3.5218 no . 7_455
C25 H26A 3.4612 no . 8_454
C26 H19 3.4047 no . 2_545
C26 H22A 3.3528 no . 6_545
C26 H23A 3.1946 no . 2_545
C26 H23A 3.2704 no . 8_555
C26 H24B 3.1671 no . 2_545
C26 H24B 3.5713 no . 5_545
C26 H25B 3.2261 no . 8_555
H11 O10 2.4337 no . 1_545
H11 C1 3.4525 no . 3_555
H11 C2 3.4016 no . 3_555
H11 C13 3.5047 no . 1_545
H11 C17 3.5482 no . 1_545
H11 H17 2.6959 no . 1_545
H12 O18 3.3076 no . 1_565
H12 N16 3.5980 no . 2_555
H12 C25 3.3664 no . 3_565
H12 H21A 2.9732 no . 1_565
H12 H24B 3.2685 no . 2_555
H12 H25A 3.4308 no . 3_565
H12 H25B 2.8092 no . 3_565
H14 O10 3.3101 no . 1_545
H14 N2 3.5156 no . 2_555
H14 N2 3.5698 no . 3_555
H14 C8 3.4942 no . 3_555
H14 C15 3.5253 no . 3_555
H14 C21 3.4802 no . 2_555
H14 H21B 2.6704 no . 2_555
H14 H22B 3.1851 no . 2_555
H17 O18 2.4447 no . 1_565
H17 C5 3.4603 no . 3_565
H17 C11 3.5484 no . 1_565
H17 C13 3.5090 no . 3_565
H17 C15 3.5037 no . 1_565
H17 H11 2.6959 no . 1_565
H19 C21 2.9767 no . 2_565
H19 C26 3.4047 no . 2_565
H19 H21A 2.9963 no . 2_565
H19 H21B 2.4738 no . 2_565
H19 H26A 3.0178 no . 2_565
H20 O28 2.6471 no . 3_555
H20 C7 3.4543 no . 3_555
H20 C23 3.1490 no . 5_545
H20 C24 3.5253 no . 5_545
H20 C25 3.5734 no . 3_555
H20 H23A 3.1172 no . 5_545
H20 H23B 2.6825 no . 5_545
H20 H24A 3.5421 no . 5_545
H20 H24B 3.4548 no . 5_545
H20 H25A 2.6082 no . 3_555
H21A C19 3.5681 no . 2_545
H21A C24 3.2755 no . 2_545
H21A C25 3.1303 no . 3_555
H21A H12 2.9732 no . 1_545
H21A H19 2.9963 no . 2_545
H21A H22A 3.3073 no . 6_545
H21A H24B 2.4418 no . 2_545
H21A H25A 2.4111 no . 3_555
H21A H25B 3.0530 no . 3_555
H21B O10 2.9872 no . 2_545
H21B C14 3.3638 no . 2_555
H21B C19 3.3596 no . 2_545
H21B H14 2.6704 no . 2_555
H21B H19 2.4738 no . 2_545
H21B H24B 3.1866 no . 2_545
H22A C23 3.4916 no . 5_545
H22A C24 3.1426 no . 5_545
H22A C25 3.4540 no . 8_555
H22A C26 3.3528 no . 6_555
H22A H21A 3.3073 no . 6_555
H22A H23A 3.2482 no . 5_545
H22A H23B 3.5576 no . 8_555
H22A H24A 3.1826 no . 2_555
H22A H24A 3.4240 no . 5_545
H22A H24B 2.4514 no . 5_545
H22A H25A 3.2856 no . 8_555
H22A H25B 3.1200 no . 8_555
H22A H26B 2.5517 no . 6_555
H22B O28 2.4808 no . 2_555
H22B C7 3.2507 no . 2_555
H22B C23 3.3236 no . 8_555
H22B C24 3.5523 no . 2_555
H22B H14 3.1851 no . 2_555
H22B H23A 3.2958 no . 8_555
H22B H23B 2.8424 no . 8_555
H22B H24A 2.5880 no . 2_555
H22B H26B 3.5032 no . 6_555
H23A C26 3.1946 no . 2_565
H23A C26 3.2704 no . 8_454
H23A H20 3.1172 no . 5_455
H23A H22A 3.2482 no . 5_455
H23A H22B 3.2958 no . 8_454
H23A H26A 2.5938 no . 2_565
H23A H26A 2.4874 no . 8_454
H23A H26B 3.1310 no . 2_565
H23B O28 2.7197 no . 7_455
H23B C22 3.4417 no . 8_454
H23B C23 3.2979 no . 7_455
H23B C24 3.5335 no . 7_455
H23B C25 3.5218 no . 7_455
H23B H20 2.6825 no . 5_455
H23B H22A 3.5576 no . 8_454
H23B H22B 2.8424 no . 8_454
H23B H23B 2.6414 no . 7_455
H23B H24A 2.9582 no . 7_455
H23B H25A 2.9395 no . 7_455
H23B H26A 3.2815 no . 8_454
H24A O9 2.9149 no . 2_555
H24A C8 3.5688 no . 2_555
H24A C22 3.2893 no . 2_555
H24A H20 3.5421 no . 5_455
H24A H22A 3.1826 no . 2_555
H24A H22A 3.4240 no . 5_455
H24A H22B 2.5880 no . 2_555
H24A H23B 2.9582 no . 7_455
H24A H26B 2.9026 no . 5_455
H24B O9 3.3386 no . 2_555
H24B C21 2.9713 no . 2_565
H24B C22 3.2632 no . 5_455
H24B C26 3.1671 no . 2_565
H24B C26 3.5713 no . 5_455
H24B H12 3.2685 no . 2_555
H24B H20 3.4548 no . 5_455
H24B H21A 2.4418 no . 2_565
H24B H21B 3.1866 no . 2_565
H24B H22A 2.4514 no . 5_455
H24B H25B 3.3651 no . 4_565
H24B H26A 3.1777 no . 2_565
H24B H26B 3.0343 no . 2_565
H24B H26B 3.0202 no . 5_455
H25A C20 3.2662 no . 3_555
H25A C21 3.1398 no . 3_555
H25A H12 3.4308 no . 3_565
H25A H20 2.6082 no . 3_555
H25A H21A 2.4111 no . 3_555
H25A H22A 3.2856 no . 8_454
H25A H23B 2.9395 no . 7_455
H25A H26B 3.4573 no . 3_555
H25B O9 2.8284 no . 3_565
H25B C12 3.5670 no . 3_565
H25B C22 3.4311 no . 8_454
H25B C26 3.2261 no . 8_454
H25B H12 2.8092 no . 3_565
H25B H21A 3.0530 no . 3_555
H25B H22A 3.1200 no . 8_454
H25B H24B 3.3651 no . 4_564
H25B H26A 2.9884 no . 8_454
H25B H26B 3.0648 no . 8_454
H26A C23 3.3696 no . 2_545
H26A C23 3.1080 no . 8_555
H26A C25 3.4612 no . 8_555
H26A H19 3.0178 no . 2_545
H26A H23A 2.5938 no . 2_545
H26A H23A 2.4874 no . 8_555
H26A H23B 3.2815 no . 8_555
H26A H24B 3.1777 no . 2_545
H26A H25B 2.9884 no . 8_555
H26A H26A 3.5655 no . 7_546
H26B O9 2.8472 no . 6_545
H26B C22 3.3830 no . 6_545
H26B C24 3.3266 no . 5_545
H26B H22A 2.5517 no . 6_545
H26B H22B 3.5032 no . 6_545
H26B H23A 3.1310 no . 2_545
H26B H24A 2.9026 no . 5_545
H26B H24B 3.0343 no . 2_545
H26B H24B 3.0202 no . 5_545
H26B H25A 3.4573 no . 3_555
H26B H25B 3.0648 no . 8_555

loop_
_geom_torsion_atom_site_label_1
_geom_torsion_atom_site_label_2
_geom_torsion_atom_site_label_3
_geom_torsion_atom_site_label_4
_geom_torsion
_geom_torsion_publ_flag
_geom_torsion_site_symmetry_1
_geom_torsion_site_symmetry_2
_geom_torsion_site_symmetry_3
_geom_torsion_site_symmetry_4
C8 N2 C15 O18 163.09(12) no . . . .
C8 N2 C15 C3 -16.25(18) no . . . .
C15 N2 C8 O9 -163.16(12) no . . . .
C15 N2 C8 C4 16.76(18) no . . . .
C8 N2 C20 C21 149.28(11) no . . . .
C8 N2 C20 C22 45.53(17) no . . . .
C20 N2 C8 O9 5.83(19) no . . . .
C20 N2 C8 C4 -174.25(11) no . . . .
C15 N2 C20 C21 -41.10(17) no . . . .
C15 N2 C20 C22 -144.84(11) no . . . .
C20 N2 C15 O18 -5.83(18) no . . . .
C20 N2 C15 C3 174.83(10) no . . . .
C7 N16 C13 O10 178.16(12) no . . . .
C7 N16 C13 C5 -1.92(18) no . . . .
C13 N16 C7 O28 -173.98(12) no . . . .
C13 N16 C7 C6 6.81(18) no . . . .
C7 N16 C19 C24 50.96(17) no . . . .
C7 N16 C19 C25 -59.47(16) no . . . .
C19 N16 C7 O28 5.33(18) no . . . .
C19 N16 C7 C6 -173.87(10) no . . . .
C13 N16 C19 C24 -129.68(12) no . . . .
C13 N16 C19 C25 119.89(13) no . . . .
C19 N16 C13 O10 -1.17(19) no . . . .
C19 N16 C13 C5 178.76(11) no . . . .
C2 C1 C5 C13 -177.94(10) no . . . .
C2 C1 C5 C17 1.04(17) no . . . .
C5 C1 C2 C3 179.52(10) no . . . .
C5 C1 C2 C4 -2.19(16) no . . . .
C2 C1 C6 C7 -177.05(10) no . . . .
C2 C1 C6 C14 1.44(17) no . . . .
C6 C1 C2 C3 -0.89(16) no . . . .
C6 C1 C2 C4 177.40(10) no . . . .
C5 C1 C6 C7 2.53(17) no . . . .
C5 C1 C6 C14 -178.98(10) no . . . .
C6 C1 C5 C13 2.49(17) no . . . .
C6 C1 C5 C17 -178.54(10) no . . . .
C1 C2 C3 C11 -0.27(17) no . . . .
C1 C2 C3 C15 178.13(10) no . . . .
C1 C2 C4 C8 -177.64(10) no . . . .
C1 C2 C4 C12 1.70(17) no . . . .
C3 C2 C4 C8 0.62(17) no . . . .
C3 C2 C4 C12 179.96(10) no . . . .
C4 C2 C3 C11 -178.52(10) no . . . .
C4 C2 C3 C15 -0.12(17) no . . . .
C2 C3 C11 C14 0.89(19) no . . . .
C2 C3 C15 O18 -171.94(11) no . . . .
C2 C3 C15 N2 7.40(17) no . . . .
C11 C3 C15 O18 6.46(19) no . . . .
C11 C3 C15 N2 -174.20(11) no . . . .
C15 C3 C11 C14 -177.50(11) no . . . .
C2 C4 C8 O9 171.55(11) no . . . .
C2 C4 C8 N2 -8.37(18) no . . . .
C2 C4 C12 C17 -0.1(2) no . . . .
C8 C4 C12 C17 179.27(12) no . . . .
C12 C4 C8 O9 -7.8(2) no . . . .
C12 C4 C8 N2 172.29(12) no . . . .
C1 C5 C13 O10 176.99(12) no . . . .
C1 C5 C13 N16 -2.93(18) no . . . .
C1 C5 C17 C12 0.6(2) no . . . .
C13 C5 C17 C12 179.58(11) no . . . .
C17 C5 C13 O10 -2.0(2) no . . . .
C17 C5 C13 N16 178.09(12) no . . . .
C1 C6 C7 O28 173.72(11) no . . . .
C1 C6 C7 N16 -7.07(17) no . . . .
C1 C6 C14 C11 -0.82(19) no . . . .
C7 C6 C14 C11 177.65(11) no . . . .
C14 C6 C7 O28 -4.76(19) no . . . .
C14 C6 C7 N16 174.45(11) no . . . .
C3 C11 C14 C6 -0.4(2) no . . . .
C4 C12 C17 C5 -1.1(3) no . . . .
N16 C19 C24 C23 -144.83(11) no . . . .
N16 C19 C25 C23 144.01(12) no . . . .
C24 C19 C25 C23 17.99(10) no . . . .
C25 C19 C24 C23 -18.05(10) no . . . .
N2 C20 C21 C26 -141.73(12) no . . . .
N2 C20 C22 C26 141.60(12) no . . . .
C21 C20 C22 C26 20.98(11) no . . . .
C22 C20 C21 C26 -20.94(10) no . . . .
C20 C21 C26 C22 20.95(12) no . . . .
C20 C22 C26 C21 -20.90(12) no . . . .
C24 C23 C25 C19 -18.00(11) no . . . .
C25 C23 C24 C19 17.98(11) no . . . .
